data_4088476
loop_
_publ_author_name
'Dunsford, Jay J.'
'Evans, David J.'
'Pugh, Thomas'
'Shah, Sachin N.'
'Chilton, Nicholas F.'
'Ingleson, Michael J.'

_publ_section_title
;
 Three-Coordinate Iron(II) Expanded Ring N-Heterocyclic Carbene Complexes
;
_journal_issue 8
_journal_name_full Organometallics
_journal_page_first 1098
_journal_paper_doi 10.1021/acs.organomet.6b00121
_journal_volume 35
_journal_year 2016
_chemical_formula_moiety 'C29 H42 Cl2 Fe N2, C3.5'
_chemical_formula_sum 'C32.5 H42 Cl2 Fe N2'
_chemical_formula_weight 587.43
_space_group_crystal_system monoclinic
_space_group_IT_number 14
_space_group_name_Hall '-P 2ybc'
_space_group_name_H-M_alt 'P 1 21/c 1'
_atom_sites_solution_hydrogens geom
_atom_sites_solution_primary direct
_audit_creation_date 2015-08-27
_audit_creation_method
;
Olex2 1.2
(compiled 2015.01.26 svn.r3150 for OlexSys, GUI svn.r4998)
;
_cell_angle_alpha 90
_cell_angle_beta 96.52(3)
_cell_angle_gamma 90
_cell_formula_units_Z 4
_cell_length_a 11.155(2)
_cell_length_b 19.056(4)
_cell_length_c 15.342(3)
_cell_measurement_reflns_used 4209
_cell_measurement_temperature 150
_cell_measurement_theta_max 27.0610
_cell_measurement_theta_min 3.0180
_cell_volume 3240.2(11)
_computing_molecular_graphics 'Olex2 (Dolomanov et al., 2009)'
_computing_publication_material 'Olex2 (Dolomanov et al., 2009)'
_computing_structure_refinement 'ShelXL (Sheldrick, 2008)'
_computing_structure_solution 'ShelXS (Sheldrick, 2008)'
_diffrn_ambient_temperature 150
_diffrn_measured_fraction_theta_full 0.995
_diffrn_measured_fraction_theta_max 0.995
_diffrn_measurement_device_type 'Bruker P4'
_diffrn_measurement_method '\w scans'
_diffrn_radiation_monochromator graphite
_diffrn_radiation_type MoK\a
_diffrn_radiation_wavelength 0.71073
_diffrn_reflns_av_R_equivalents 0.0774
_diffrn_reflns_av_unetI/netI 0.1231
_diffrn_reflns_Laue_measured_fraction_full 0.995
_diffrn_reflns_Laue_measured_fraction_max 0.995
_diffrn_reflns_limit_h_max 13
_diffrn_reflns_limit_h_min -13
_diffrn_reflns_limit_k_max 22
_diffrn_reflns_limit_k_min -21
_diffrn_reflns_limit_l_max 18
_diffrn_reflns_limit_l_min -15
_diffrn_reflns_number 17089
_diffrn_reflns_point_group_measured_fraction_full 0.995
_diffrn_reflns_point_group_measured_fraction_max 0.995
_diffrn_reflns_theta_full 25.000
_diffrn_reflns_theta_max 25.027
_diffrn_reflns_theta_min 3.029
_exptl_absorpt_coefficient_mu 0.652
_exptl_absorpt_correction_type none
_exptl_crystal_colour colourless
_exptl_crystal_colour_primary colourless
_exptl_crystal_density_diffrn 1.204
_exptl_crystal_description block
_exptl_crystal_F_000 1244
_exptl_crystal_size_max 0.4
_exptl_crystal_size_mid 0.3
_exptl_crystal_size_min 0.2
_refine_diff_density_max 0.514
_refine_diff_density_min -0.584
_refine_diff_density_rms 0.090
_refine_ls_extinction_method none
_refine_ls_goodness_of_fit_ref 1.097
_refine_ls_hydrogen_treatment constr
_refine_ls_matrix_type full
_refine_ls_number_parameters 360
_refine_ls_number_reflns 5688
_refine_ls_number_restraints 0
_refine_ls_restrained_S_all 1.097
_refine_ls_R_factor_all 0.1497
_refine_ls_R_factor_gt 0.0802
_refine_ls_shift/su_max 0.001
_refine_ls_shift/su_mean 0.000
_refine_ls_structure_factor_coef Fsqd
_refine_ls_weighting_details
;
 w=1/[\s^2^(Fo^2^)+(0.0288P)^2^+11.4214P]
 where P=(Fo^2^+2Fc^2^)/3
;
_refine_ls_weighting_scheme calc
_refine_ls_wR_factor_gt 0.1486
_refine_ls_wR_factor_ref 0.1864
_reflns_Friedel_coverage 0.000
_reflns_number_gt 3356
_reflns_number_total 5688
_reflns_threshold_expression 'I > 2\s(I)'
_cod_data_source_file om6b00121_si_002.cif
_cod_data_source_block amji85_refinalise
_cod_original_formula_sum 'C32.50 H42 Cl2 Fe N2'
_cod_database_code 4088476
_shelxl_version_number 2013-2
_shelx_space_group_comment
;
The symmetry employed for this shelxl refinement is uniquely defined
by the following loop, which should always be used as a source of
symmetry information in preference to the above space-group names.
They are only intended as comments.
;
_olex2_refinement_description
;
1. Fixed Uiso
 At 1.2 times of:
  All C(H) groups, All C(H,H) groups
 At 1.5 times of:
  All C(H,H,H) groups
2. Others
 Fixed Sof: C4AA(0.5) C3AA(0.5) C5AA(0.5)
3.a Ternary CH refined with riding coordinates:
 C27(H27), C20(H20), C8(H8), C15(H15)
3.b Secondary CH2 refined with riding coordinates:
 C5(H5a,H5b), C3(H3a,H3b), C4(H4a,H4b), C2(H2a,H2b)
3.c Aromatic/amide H refined with riding coordinates:
 C24(H24), C13(H13), C25(H25), C11(H11), C12(H12), C23(H23)
3.d Idealised Me refined as rotating group:
 C28(H28a,H28b,H28c), C22(H22a,H22b,H22c), C29(H29a,H29b,H29c), C17(H17a,H17b,
 H17c), C9(H9a,H9b,H9c), C21(H21a,H21b,H21c), C10(H10a,H10b,H10c), C16(H16a,
 H16b,H16c)
;
_olex2_submission_special_instructions 'No special instructions were received'

loop_
_space_group_symop_operation_xyz
'x, y, z'
'-x, y+1/2, -z+1/2'
'-x, -y, -z'
'x, -y-1/2, z-1/2'

loop_
_atom_site_label
_atom_site_type_symbol
_atom_site_fract_x
_atom_site_fract_y
_atom_site_fract_z
_atom_site_U_iso_or_equiv
_atom_site_adp_type
_atom_site_occupancy
_atom_site_site_symmetry_order
_atom_site_calc_flag
_atom_site_refinement_flags_posn
_atom_site_refinement_flags_occupancy
Fe1 Fe 0.35058(9) 0.23185(4) 0.86474(6) 0.0400(3) Uani 1 1 d . .
Cl2 Cl 0.40343(14) 0.17831(8) 0.99190(10) 0.0430(4) Uani 1 1 d . .
Cl1 Cl 0.27160(17) 0.33858(9) 0.86882(11) 0.0539(5) Uani 1 1 d . .
N2 N 0.4943(4) 0.1835(2) 0.7234(3) 0.0235(10) Uani 1 1 d . .
N1 N 0.2862(4) 0.1734(2) 0.6841(3) 0.0274(10) Uani 1 1 d . .
C1 C 0.3803(4) 0.1898(3) 0.7426(3) 0.0233(12) Uani 1 1 d . .
C14 C 0.1016(5) 0.2441(3) 0.6805(4) 0.0326(14) Uani 1 1 d . .
C26 C 0.6144(5) 0.2738(3) 0.8104(4) 0.0292(13) Uani 1 1 d . .
C24 C 0.7412(5) 0.2386(3) 0.9416(4) 0.0399(15) Uani 1 1 d . .
H24 H 0.7927 0.2510 0.9929 0.048 Uiso 1 1 calc R .
C6 C 0.1672(5) 0.1846(3) 0.7126(3) 0.0252(12) Uani 1 1 d . .
C5 C 0.5366(5) 0.1726(3) 0.6358(3) 0.0319(13) Uani 1 1 d . .
H5A H 0.6253 0.1790 0.6416 0.038 Uiso 1 1 calc R .
H5B H 0.5006 0.2094 0.5955 0.038 Uiso 1 1 calc R .
C13 C -0.0117(5) 0.2544(3) 0.7079(4) 0.0378(15) Uani 1 1 d . .
H13 H -0.0587 0.2937 0.6866 0.045 Uiso 1 1 calc R .
C19 C 0.6367(5) 0.1491(3) 0.8509(4) 0.0272(12) Uani 1 1 d . .
C25 C 0.6929(5) 0.2904(3) 0.8853(4) 0.0394(15) Uani 1 1 d . .
H25 H 0.7133 0.3381 0.8975 0.047 Uiso 1 1 calc R .
C3 C 0.3762(5) 0.0786(3) 0.5980(4) 0.0375(15) Uani 1 1 d . .
H3A H 0.3717 0.0513 0.6525 0.045 Uiso 1 1 calc R .
H3B H 0.3512 0.0474 0.5477 0.045 Uiso 1 1 calc R .
C7 C 0.1223(5) 0.1357(3) 0.7681(4) 0.0287(13) Uani 1 1 d . .
C27 C 0.5679(5) 0.3311(3) 0.7451(4) 0.0368(14) Uani 1 1 d . .
H27 H 0.4889 0.3156 0.7138 0.044 Uiso 1 1 calc R .
C18 C 0.5856(5) 0.2021(3) 0.7960(3) 0.0256(12) Uani 1 1 d . .
C20 C 0.6131(5) 0.0714(3) 0.8312(4) 0.0316(13) Uani 1 1 d . .
H20 H 0.5404 0.0680 0.7868 0.038 Uiso 1 1 calc R .
C11 C 0.0089(5) 0.1496(3) 0.7949(4) 0.0382(15) Uani 1 1 d . .
H11 H -0.0238 0.1181 0.8340 0.046 Uiso 1 1 calc R .
C8 C 0.1842(5) 0.0657(3) 0.7923(4) 0.0353(14) Uani 1 1 d . .
H8 H 0.2715 0.0708 0.7841 0.042 Uiso 1 1 calc R .
C12 C -0.0570(6) 0.2085(3) 0.7654(4) 0.0410(15) Uani 1 1 d . .
H12 H -0.1335 0.2171 0.7848 0.049 Uiso 1 1 calc R .
C28 C 0.6578(5) 0.3415(3) 0.6770(4) 0.0441(16) Uani 1 1 d . .
H28A H 0.7359 0.3565 0.7068 0.066 Uiso 1 1 calc GR .
H28B H 0.6268 0.3775 0.6346 0.066 Uiso 1 1 calc GR .
H28C H 0.6677 0.2972 0.6462 0.066 Uiso 1 1 calc GR .
C22 C 0.7202(6) 0.0399(3) 0.7905(4) 0.0467(17) Uani 1 1 d . .
H22A H 0.7377 0.0687 0.7405 0.070 Uiso 1 1 calc GR .
H22B H 0.7003 -0.0079 0.7704 0.070 Uiso 1 1 calc GR .
H22C H 0.7911 0.0388 0.8344 0.070 Uiso 1 1 calc GR .
C23 C 0.7154(5) 0.1687(3) 0.9241(4) 0.0367(14) Uani 1 1 d . .
H23 H 0.7516 0.1336 0.9624 0.044 Uiso 1 1 calc R .
C15 C 0.1472(5) 0.2956(3) 0.6158(4) 0.0335(14) Uani 1 1 d . .
H15 H 0.2355 0.2867 0.6150 0.040 Uiso 1 1 calc R .
C4 C 0.5066(5) 0.1011(3) 0.5939(4) 0.0375(15) Uani 1 1 d . .
H4A H 0.5225 0.1026 0.5317 0.045 Uiso 1 1 calc R .
H4B H 0.5609 0.0653 0.6241 0.045 Uiso 1 1 calc R .
C2 C 0.2876(5) 0.1400(3) 0.5963(4) 0.0347(14) Uani 1 1 d . .
H2A H 0.3098 0.1757 0.5540 0.042 Uiso 1 1 calc R .
H2B H 0.2055 0.1229 0.5755 0.042 Uiso 1 1 calc R .
C29 C 0.5494(6) 0.4016(3) 0.7899(5) 0.0519(18) Uani 1 1 d . .
H29A H 0.4965 0.3949 0.8360 0.078 Uiso 1 1 calc GR .
H29B H 0.5123 0.4351 0.7464 0.078 Uiso 1 1 calc GR .
H29C H 0.6276 0.4198 0.8158 0.078 Uiso 1 1 calc GR .
C17 C 0.1318(7) 0.3727(3) 0.6407(5) 0.061(2) Uani 1 1 d . .
H17A H 0.0458 0.3848 0.6335 0.092 Uiso 1 1 calc GR .
H17B H 0.1746 0.4027 0.6025 0.092 Uiso 1 1 calc GR .
H17C H 0.1650 0.3800 0.7019 0.092 Uiso 1 1 calc GR .
C9 C 0.1769(6) 0.0428(3) 0.8867(4) 0.0496(17) Uani 1 1 d . .
H9A H 0.2157 0.0781 0.9269 0.074 Uiso 1 1 calc GR .
H9B H 0.2182 -0.0023 0.8973 0.074 Uiso 1 1 calc GR .
H9C H 0.0921 0.0378 0.8967 0.074 Uiso 1 1 calc GR .
C21 C 0.5871(7) 0.0299(3) 0.9122(4) 0.0527(19) Uani 1 1 d . .
H21A H 0.6575 0.0320 0.9566 0.079 Uiso 1 1 calc GR .
H21B H 0.5702 -0.0191 0.8958 0.079 Uiso 1 1 calc GR .
H21C H 0.5170 0.0502 0.9361 0.079 Uiso 1 1 calc GR .
C10 C 0.1305(6) 0.0096(3) 0.7282(4) 0.0494(17) Uani 1 1 d . .
H10A H 0.0441 0.0046 0.7333 0.074 Uiso 1 1 calc GR .
H10B H 0.1711 -0.0353 0.7420 0.074 Uiso 1 1 calc GR .
H10C H 0.1417 0.0235 0.6681 0.074 Uiso 1 1 calc GR .
C16 C 0.0851(6) 0.2827(3) 0.5225(4) 0.0475(17) Uani 1 1 d . .
H16A H 0.0941 0.2333 0.5069 0.071 Uiso 1 1 calc GR .
H16B H 0.1224 0.3124 0.4810 0.071 Uiso 1 1 calc GR .
H16C H -0.0008 0.2942 0.5202 0.071 Uiso 1 1 calc GR .
C2AA C -0.0455(7) -0.0463(4) 0.5397(4) 0.0517(18) Uani 1 1 d . .
C4AA C -0.0350(13) 0.0263(7) 0.5163(9) 0.051(4) Uani 0.5 1 d . P
C3AA C -0.1329(13) 0.0013(8) 0.5683(9) 0.060(4) Uani 0.5 1 d . P
C0AA C -0.1246(8) 0.0757(4) 0.5469(6) 0.073(2) Uani 1 1 d . .
C5AA C -0.0434(15) 0.0923(7) 0.4898(12) 0.068(5) Uani 0.5 1 d . P

loop_
_atom_site_aniso_label
_atom_site_aniso_U_11
_atom_site_aniso_U_22
_atom_site_aniso_U_33
_atom_site_aniso_U_23
_atom_site_aniso_U_13
_atom_site_aniso_U_12
Fe1 0.0534(6) 0.0374(5) 0.0300(5) -0.0044(4) 0.0085(4) 0.0058(5)
Cl2 0.0456(10) 0.0509(9) 0.0325(9) 0.0002(7) 0.0049(7) 0.0067(8)
Cl1 0.0736(13) 0.0487(10) 0.0404(10) -0.0054(8) 0.0104(9) 0.0182(9)
N2 0.025(3) 0.021(2) 0.023(2) 0.0014(19) 0.0006(19) -0.0003(19)
N1 0.026(3) 0.026(2) 0.030(3) -0.002(2) 0.002(2) 0.001(2)
C1 0.018(3) 0.020(3) 0.032(3) 0.006(2) 0.002(2) 0.001(2)
C14 0.025(3) 0.036(3) 0.038(4) -0.004(3) 0.008(3) -0.002(3)
C26 0.026(3) 0.026(3) 0.036(3) 0.002(3) 0.002(3) 0.005(3)
C24 0.028(3) 0.049(4) 0.040(4) -0.009(3) -0.004(3) 0.001(3)
C6 0.019(3) 0.022(3) 0.034(3) 0.000(2) 0.000(2) 0.004(2)
C5 0.032(3) 0.037(3) 0.027(3) -0.004(3) 0.008(3) 0.001(3)
C13 0.029(3) 0.034(3) 0.050(4) 0.005(3) 0.003(3) 0.007(3)
C19 0.025(3) 0.027(3) 0.030(3) -0.002(2) 0.006(2) 0.000(2)
C25 0.040(4) 0.028(3) 0.049(4) -0.007(3) 0.000(3) 0.000(3)
C3 0.046(4) 0.030(3) 0.037(4) -0.008(3) 0.008(3) -0.002(3)
C7 0.025(3) 0.031(3) 0.030(3) 0.002(3) 0.002(2) -0.005(3)
C27 0.035(4) 0.023(3) 0.052(4) 0.004(3) 0.002(3) 0.000(3)
C18 0.023(3) 0.027(3) 0.026(3) 0.004(2) 0.001(2) 0.001(2)
C20 0.030(3) 0.024(3) 0.040(4) 0.004(3) 0.004(3) 0.001(3)
C11 0.041(4) 0.035(3) 0.039(4) 0.001(3) 0.007(3) -0.008(3)
C8 0.037(4) 0.034(3) 0.034(3) 0.004(3) -0.003(3) 0.003(3)
C12 0.034(4) 0.045(4) 0.046(4) 0.002(3) 0.013(3) 0.002(3)
C28 0.043(4) 0.034(3) 0.055(4) 0.008(3) 0.002(3) 0.001(3)
C22 0.041(4) 0.033(3) 0.067(5) -0.005(3) 0.008(3) -0.003(3)
C23 0.030(3) 0.037(3) 0.042(4) 0.002(3) -0.001(3) 0.003(3)
C15 0.031(3) 0.029(3) 0.039(4) 0.007(3) -0.003(3) 0.002(3)
C4 0.037(4) 0.038(3) 0.037(4) -0.010(3) 0.004(3) 0.001(3)
C2 0.033(3) 0.039(3) 0.031(3) -0.008(3) 0.001(3) 0.002(3)
C29 0.058(5) 0.023(3) 0.075(5) 0.002(3) 0.006(4) 0.008(3)
C17 0.096(6) 0.028(3) 0.056(5) 0.005(3) -0.005(4) -0.008(4)
C9 0.061(5) 0.041(4) 0.044(4) 0.009(3) -0.003(3) 0.002(3)
C21 0.081(5) 0.030(3) 0.048(4) 0.010(3) 0.013(4) -0.008(3)
C10 0.063(5) 0.032(3) 0.049(4) -0.005(3) -0.009(3) 0.001(3)
C16 0.047(4) 0.047(4) 0.047(4) 0.007(3) 0.002(3) -0.003(3)
C2AA 0.058(5) 0.051(4) 0.042(4) 0.001(3) -0.012(4) -0.011(4)
C4AA 0.060(10) 0.051(9) 0.037(8) -0.005(7) -0.016(7) 0.006(7)
C3AA 0.051(9) 0.070(10) 0.053(9) -0.013(8) -0.016(7) -0.020(8)
C0AA 0.070(6) 0.072(6) 0.073(6) -0.016(5) -0.001(5) 0.010(5)
C5AA 0.066(11) 0.040(8) 0.086(13) -0.002(8) -0.045(9) -0.012(8)

loop_
_atom_type_symbol
_atom_type_description
_atom_type_scat_dispersion_real
_atom_type_scat_dispersion_imag
_atom_type_scat_source
C C 0.0033 0.0016 'International Tables Vol C Tables 4.2.6.8 and 6.1.1.4'
H H 0.0000 0.0000 'International Tables Vol C Tables 4.2.6.8 and 6.1.1.4'
Cl Cl 0.1484 0.1585 'International Tables Vol C Tables 4.2.6.8 and 6.1.1.4'
Fe Fe 0.3463 0.8444 'International Tables Vol C Tables 4.2.6.8 and 6.1.1.4'
N N 0.0061 0.0033 'International Tables Vol C Tables 4.2.6.8 and 6.1.1.4'

loop_
_geom_angle_atom_site_label_1
_geom_angle_atom_site_label_2
_geom_angle_atom_site_label_3
_geom_angle
_geom_angle_site_symmetry_1
_geom_angle_site_symmetry_3
Cl1 Fe1 Cl2 117.56(7) . .
C1 Fe1 Cl2 123.75(14) . .
C1 Fe1 Cl1 118.60(14) . .
C1 N2 C5 128.0(4) . .
C1 N2 C18 113.9(4) . .
C18 N2 C5 117.1(4) . .
C1 N1 C6 115.8(4) . .
C1 N1 C2 128.1(4) . .
C6 N1 C2 115.9(4) . .
N2 C1 Fe1 118.7(4) . .
N1 C1 Fe1 119.8(4) . .
N1 C1 N2 121.5(5) . .
C6 C14 C15 123.2(5) . .
C13 C14 C6 117.5(5) . .
C13 C14 C15 119.3(5) . .
C25 C26 C27 120.6(5) . .
C25 C26 C18 117.2(5) . .
C18 C26 C27 122.1(5) . .
C25 C24 H24 119.7 . .
C25 C24 C23 120.6(6) . .
C23 C24 H24 119.7 . .
C14 C6 N1 117.8(4) . .
C7 C6 N1 119.2(4) . .
C7 C6 C14 123.0(5) . .
N2 C5 H5A 108.4 . .
N2 C5 H5B 108.4 . .
N2 C5 C4 115.3(4) . .
H5A C5 H5B 107.5 . .
C4 C5 H5A 108.4 . .
C4 C5 H5B 108.4 . .
C14 C13 H13 119.5 . .
C12 C13 C14 121.1(5) . .
C12 C13 H13 119.5 . .
C18 C19 C20 122.2(5) . .
C23 C19 C18 118.0(5) . .
C23 C19 C20 119.8(5) . .
C26 C25 H25 119.5 . .
C24 C25 C26 121.0(5) . .
C24 C25 H25 119.5 . .
H3A C3 H3B 107.7 . .
C4 C3 H3A 108.8 . .
C4 C3 H3B 108.8 . .
C4 C3 C2 113.8(5) . .
C2 C3 H3A 108.8 . .
C2 C3 H3B 108.8 . .
C6 C7 C11 116.9(5) . .
C6 C7 C8 123.3(5) . .
C11 C7 C8 119.5(5) . .
C26 C27 H27 108.5 . .
C26 C27 C28 109.7(5) . .
C26 C27 C29 112.6(5) . .
C28 C27 H27 108.5 . .
C29 C27 H27 108.5 . .
C29 C27 C28 108.8(5) . .
C26 C18 N2 118.6(4) . .
C19 C18 N2 119.0(4) . .
C19 C18 C26 122.3(5) . .
C19 C20 H20 107.8 . .
C19 C20 C22 109.6(4) . .
C19 C20 C21 112.7(5) . .
C22 C20 H20 107.8 . .
C21 C20 H20 107.8 . .
C21 C20 C22 110.9(5) . .
C7 C11 H11 119.4 . .
C12 C11 C7 121.3(5) . .
C12 C11 H11 119.4 . .
C7 C8 H8 107.7 . .
C7 C8 C10 108.7(5) . .
C9 C8 C7 114.2(5) . .
C9 C8 H8 107.7 . .
C9 C8 C10 110.6(5) . .
C10 C8 H8 107.7 . .
C13 C12 C11 120.2(5) . .
C13 C12 H12 119.9 . .
C11 C12 H12 119.9 . .
C27 C28 H28A 109.5 . .
C27 C28 H28B 109.5 . .
C27 C28 H28C 109.5 . .
H28A C28 H28B 109.5 . .
H28A C28 H28C 109.5 . .
H28B C28 H28C 109.5 . .
C20 C22 H22A 109.5 . .
C20 C22 H22B 109.5 . .
C20 C22 H22C 109.5 . .
H22A C22 H22B 109.5 . .
H22A C22 H22C 109.5 . .
H22B C22 H22C 109.5 . .
C24 C23 C19 120.8(6) . .
C24 C23 H23 119.6 . .
C19 C23 H23 119.6 . .
C14 C15 H15 107.6 . .
C14 C15 C17 113.5(5) . .
C14 C15 C16 110.8(5) . .
C17 C15 H15 107.6 . .
C17 C15 C16 109.5(5) . .
C16 C15 H15 107.6 . .
C5 C4 H4A 108.9 . .
C5 C4 H4B 108.9 . .
C3 C4 C5 113.4(5) . .
C3 C4 H4A 108.9 . .
C3 C4 H4B 108.9 . .
H4A C4 H4B 107.7 . .
N1 C2 C3 112.6(5) . .
N1 C2 H2A 109.1 . .
N1 C2 H2B 109.1 . .
C3 C2 H2A 109.1 . .
C3 C2 H2B 109.1 . .
H2A C2 H2B 107.8 . .
C27 C29 H29A 109.5 . .
C27 C29 H29B 109.5 . .
C27 C29 H29C 109.5 . .
H29A C29 H29B 109.5 . .
H29A C29 H29C 109.5 . .
H29B C29 H29C 109.5 . .
C15 C17 H17A 109.5 . .
C15 C17 H17B 109.5 . .
C15 C17 H17C 109.5 . .
H17A C17 H17B 109.5 . .
H17A C17 H17C 109.5 . .
H17B C17 H17C 109.5 . .
C8 C9 H9A 109.5 . .
C8 C9 H9B 109.5 . .
C8 C9 H9C 109.5 . .
H9A C9 H9B 109.5 . .
H9A C9 H9C 109.5 . .
H9B C9 H9C 109.5 . .
C20 C21 H21A 109.5 . .
C20 C21 H21B 109.5 . .
C20 C21 H21C 109.5 . .
H21A C21 H21B 109.5 . .
H21A C21 H21C 109.5 . .
H21B C21 H21C 109.5 . .
C8 C10 H10A 109.5 . .
C8 C10 H10B 109.5 . .
C8 C10 H10C 109.5 . .
H10A C10 H10B 109.5 . .
H10A C10 H10C 109.5 . .
H10B C10 H10C 109.5 . .
C15 C16 H16A 109.5 . .
C15 C16 H16B 109.5 . .
C15 C16 H16C 109.5 . .
H16A C16 H16B 109.5 . .
H16A C16 H16C 109.5 . .
H16B C16 H16C 109.5 . .
C4AA C2AA C4AA 59.7(10) 3_556 .
C4AA C2AA C3AA 122.2(10) 3_556 .
C4AA C2AA C5AA 56.3(9) 3_556 3_556
C3AA C2AA C4AA 63.0(9) . .
C5AA C2AA C4AA 115.5(11) 3_556 .
C5AA C2AA C3AA 178.5(11) 3_556 .
C2AA C4AA C2AA 120.3(10) 3_556 .
C2AA C4AA C4AA 62.7(12) 3_556 3_556
C2AA C4AA C3AA 173.2(12) 3_556 .
C2AA C4AA C3AA 58.4(9) . .
C2AA C4AA C0AA 122.4(11) 3_556 .
C2AA C4AA C0AA 117.0(12) . .
C4AA C4AA C2AA 57.6(10) 3_556 .
C4AA C4AA C3AA 115.6(17) 3_556 .
C4AA C4AA C0AA 171.7(18) 3_556 .
C0AA C4AA C3AA 58.5(9) . .
C5AA C4AA C2AA 171.0(14) . .
C5AA C4AA C2AA 64.5(12) . 3_556
C5AA C4AA C4AA 127(2) . 3_556
C5AA C4AA C3AA 115.8(15) . .
C5AA C4AA C0AA 57.9(11) . .
C2AA C3AA C4AA 58.5(8) . .
C2AA C3AA C0AA 118.8(11) . .
C0AA C3AA C4AA 60.3(8) . .
C3AA C0AA C4AA 61.2(9) . .
C5AA C0AA C4AA 54.9(9) . .
C5AA C0AA C3AA 115.6(11) . .
C4AA C5AA C2AA 59.2(10) . 3_556
C4AA C5AA C0AA 67.2(11) . .
C0AA C5AA C2AA 126.4(12) . 3_556

loop_
_geom_bond_atom_site_label_1
_geom_bond_atom_site_label_2
_geom_bond_distance
_geom_bond_site_symmetry_2
Fe1 Cl2 2.2211(18) .
Fe1 Cl1 2.2201(18) .
Fe1 C1 2.099(5) .
N2 C1 1.343(6) .
N2 C5 1.489(6) .
N2 C18 1.465(7) .
N1 C1 1.339(6) .
N1 C6 1.460(6) .
N1 C2 1.491(7) .
C14 C6 1.408(7) .
C14 C13 1.390(7) .
C14 C15 1.524(7) .
C26 C25 1.399(8) .
C26 C27 1.532(8) .
C26 C18 1.416(7) .
C24 H24 0.9500 .
C24 C25 1.382(8) .
C24 C23 1.383(8) .
C6 C7 1.394(7) .
C5 H5A 0.9900 .
C5 H5B 0.9900 .
C5 C4 1.528(7) .
C13 H13 0.9500 .
C13 C12 1.378(8) .
C19 C18 1.396(7) .
C19 C20 1.527(7) .
C19 C23 1.395(8) .
C25 H25 0.9500 .
C3 H3A 0.9900 .
C3 H3B 0.9900 .
C3 C4 1.525(8) .
C3 C2 1.529(8) .
C7 C11 1.399(7) .
C7 C8 1.528(7) .
C27 H27 1.0000 .
C27 C28 1.541(8) .
C27 C29 1.533(8) .
C20 H20 1.0000 .
C20 C22 1.532(8) .
C20 C21 1.528(8) .
C11 H11 0.9500 .
C11 C12 1.389(8) .
C8 H8 1.0000 .
C8 C9 1.525(8) .
C8 C10 1.528(8) .
C12 H12 0.9500 .
C28 H28A 0.9800 .
C28 H28B 0.9800 .
C28 H28C 0.9800 .
C22 H22A 0.9800 .
C22 H22B 0.9800 .
C22 H22C 0.9800 .
C23 H23 0.9500 .
C15 H15 1.0000 .
C15 C17 1.534(8) .
C15 C16 1.537(8) .
C4 H4A 0.9900 .
C4 H4B 0.9900 .
C2 H2A 0.9900 .
C2 H2B 0.9900 .
C29 H29A 0.9800 .
C29 H29B 0.9800 .
C29 H29C 0.9800 .
C17 H17A 0.9800 .
C17 H17B 0.9800 .
C17 H17C 0.9800 .
C9 H9A 0.9800 .
C9 H9B 0.9800 .
C9 H9C 0.9800 .
C21 H21A 0.9800 .
C21 H21B 0.9800 .
C21 H21C 0.9800 .
C10 H10A 0.9800 .
C10 H10B 0.9800 .
C10 H10C 0.9800 .
C16 H16A 0.9800 .
C16 H16B 0.9800 .
C16 H16C 0.9800 .
C2AA C4AA 1.438(15) .
C2AA C4AA 1.365(16) 3_556
C2AA C3AA 1.436(17) .
C2AA C5AA 1.435(19) 3_556
C4AA C2AA 1.365(16) 3_556
C4AA C4AA 1.40(3) 3_556
C4AA C3AA 1.50(2) .
C4AA C0AA 1.489(15) .
C4AA C5AA 1.322(19) .
C3AA C0AA 1.462(17) .
C0AA C5AA 1.37(2) .
C5AA C2AA 1.435(19) 3_556

loop_
_geom_torsion_atom_site_label_1
_geom_torsion_atom_site_label_2
_geom_torsion_atom_site_label_3
_geom_torsion_atom_site_label_4
_geom_torsion
_geom_torsion_site_symmetry_1
_geom_torsion_site_symmetry_4
N2 C5 C4 C3 46.6(7) . .
N1 C6 C7 C11 178.8(5) . .
N1 C6 C7 C8 -7.7(8) . .
C1 N2 C5 C4 -68.6(7) . .
C1 N2 C18 C26 -82.1(6) . .
C1 N2 C18 C19 94.8(6) . .
C1 N1 C6 C14 103.2(6) . .
C1 N1 C6 C7 -78.5(6) . .
C1 N1 C2 C3 43.5(7) . .
C14 C6 C7 C11 -2.9(8) . .
C14 C6 C7 C8 170.6(5) . .
C14 C13 C12 C11 -2.1(9) . .
C6 N1 C1 Fe1 -2.0(6) . .
C6 N1 C1 N2 -178.3(4) . .
C6 N1 C2 C3 -131.2(5) . .
C6 C14 C13 C12 1.0(9) . .
C6 C14 C15 C17 -134.2(6) . .
C6 C14 C15 C16 102.1(6) . .
C6 C7 C11 C12 1.8(8) . .
C6 C7 C8 C9 143.0(6) . .
C6 C7 C8 C10 -93.0(7) . .
C5 N2 C1 Fe1 -163.4(4) . .
C5 N2 C1 N1 12.9(8) . .
C5 N2 C18 C26 87.7(6) . .
C5 N2 C18 C19 -95.4(6) . .
C13 C14 C6 N1 179.9(5) . .
C13 C14 C6 C7 1.6(8) . .
C13 C14 C15 C17 47.8(8) . .
C13 C14 C15 C16 -75.8(7) . .
C25 C26 C27 C28 87.3(6) . .
C25 C26 C27 C29 -34.1(8) . .
C25 C26 C18 N2 173.8(5) . .
C25 C26 C18 C19 -2.9(8) . .
C25 C24 C23 C19 -2.3(9) . .
C7 C11 C12 C13 0.6(9) . .
C27 C26 C25 C24 -175.9(5) . .
C27 C26 C18 N2 -9.4(7) . .
C27 C26 C18 C19 173.8(5) . .
C18 N2 C1 Fe1 5.1(5) . .
C18 N2 C1 N1 -178.6(4) . .
C18 N2 C5 C4 123.2(5) . .
C18 C26 C25 C24 0.9(8) . .
C18 C26 C27 C28 -89.4(6) . .
C18 C26 C27 C29 149.3(5) . .
C18 C19 C20 C22 100.3(6) . .
C18 C19 C20 C21 -135.7(6) . .
C18 C19 C23 C24 0.3(8) . .
C20 C19 C18 N2 8.2(7) . .
C20 C19 C18 C26 -175.1(5) . .
C20 C19 C23 C24 177.8(5) . .
C11 C7 C8 C9 -43.7(7) . .
C11 C7 C8 C10 80.3(7) . .
C8 C7 C11 C12 -172.0(5) . .
C23 C24 C25 C26 1.6(9) . .
C23 C19 C18 N2 -174.4(5) . .
C23 C19 C18 C26 2.3(8) . .
C23 C19 C20 C22 -77.2(6) . .
C23 C19 C20 C21 46.9(7) . .
C15 C14 C6 N1 1.9(8) . .
C15 C14 C6 C7 -176.4(5) . .
C15 C14 C13 C12 179.0(6) . .
C4 C3 C2 N1 -81.2(6) . .
C2 N1 C1 Fe1 -176.6(4) . .
C2 N1 C1 N2 7.1(8) . .
C2 N1 C6 C14 -81.5(6) . .
C2 N1 C6 C7 96.8(6) . .
C2 C3 C4 C5 30.4(7) . .
C2AA C4AA C3AA C0AA 179.3(10) . .
C2AA C4AA C0AA C3AA -0.7(10) . .
C2AA C4AA C0AA C3AA 172.0(14) 3_556 .
C2AA C4AA C0AA C5AA 1.2(11) 3_556 .
C2AA C4AA C0AA C5AA -171.5(14) . .
C2AA C4AA C5AA C0AA -178.8(10) 3_556 .
C2AA C3AA C0AA C4AA 0.7(10) . .
C2AA C3AA C0AA C5AA 9.1(16) . .
C4AA C2AA C4AA C2AA 0.002(1) 3_556 3_556
C4AA C2AA C4AA C3AA 172.2(14) 3_556 .
C4AA C2AA C4AA C0AA 172.9(18) 3_556 .
C4AA C2AA C3AA C4AA -8.0(14) 3_556 .
C4AA C2AA C3AA C0AA -8.8(16) 3_556 .
C4AA C2AA C3AA C0AA -0.7(10) . .
C4AA C4AA C3AA C2AA 7.3(13) 3_556 .
C4AA C4AA C3AA C0AA -173.4(17) 3_556 .
C4AA C4AA C5AA C2AA -9.6(17) 3_556 3_556
C4AA C4AA C5AA C0AA 172(2) 3_556 .
C4AA C3AA C0AA C5AA 8.4(11) . .
C4AA C0AA C5AA C2AA -1.2(11) . 3_556
C3AA C2AA C4AA C2AA -172.2(14) . 3_556
C3AA C2AA C4AA C4AA -172.2(14) . 3_556
C3AA C2AA C4AA C0AA 0.7(10) . .
C3AA C4AA C0AA C5AA -170.8(12) . .
C3AA C4AA C5AA C2AA -172.4(13) . 3_556
C3AA C4AA C5AA C0AA 8.7(12) . .
C3AA C0AA C5AA C2AA -10.2(18) . 3_556
C3AA C0AA C5AA C4AA -9.0(12) . .
C0AA C4AA C3AA C2AA -179.3(10) . .
C0AA C4AA C5AA C2AA 178.8(10) . 3_556
C5AA C2AA C4AA C2AA 8.0(14) 3_556 3_556
C5AA C2AA C4AA C4AA 8.0(14) 3_556 3_556
C5AA C2AA C4AA C3AA -179.8(11) 3_556 .
C5AA C2AA C4AA C0AA -179.1(10) 3_556 .
C5AA C4AA C3AA C2AA 172.1(14) . .
C5AA C4AA C3AA C0AA -8.7(12) . .
C5AA C4AA C0AA C3AA 170.8(12) . .
